data_7052208
loop_
_publ_author_name
'Wang, Mei'
'Ma, Chengbing'
'Yuan, Daqiang'
'Hu, Mingqiang'
'Chen, Changneng'
'Liu, Qiutian'

_publ_section_title
;
 Synthesis and characterization of a family of tetranuclear
 manganese(iii) phosphonate complexes
;
_journal_issue 12
_journal_name_full 'New Journal of Chemistry'
_journal_page_first 2103
_journal_paper_doi 10.1039/b706514k
_journal_volume 31
_journal_year 2007
_chemical_formula_sum 'C38 H54 Mn4 N4 O24 P2'
_chemical_formula_weight 1232.55
_chemical_name_systematic
;
?
;
_space_group_IT_number 2
_symmetry_cell_setting triclinic
_symmetry_space_group_name_Hall '-P 1'
_symmetry_space_group_name_H-M 'P -1'
_atom_sites_solution_hydrogens geom
_atom_sites_solution_primary direct
_atom_sites_solution_secondary difmap
_audit_creation_method SHELXL-97
_cell_angle_alpha 100.4590(10)
_cell_angle_beta 103.024(4)
_cell_angle_gamma 113.282(3)
_cell_formula_units_Z 1
_cell_length_a 11.4387(14)
_cell_length_b 11.4850(12)
_cell_length_c 11.9747(11)
_cell_measurement_reflns_used 2894
_cell_measurement_temperature 293(2)
_cell_measurement_theta_max 27.48
_cell_measurement_theta_min 2.85
_cell_volume 1342.0(3)
_computing_cell_refinement 'Siemens SMART & SAINT'
_computing_data_collection 'Siemens SMART'
_computing_data_reduction 'Siemens XPREP'
_computing_molecular_graphics 'Bruker SHELXTL'
_computing_publication_material 'Bruker SHELXTL'
_computing_structure_refinement 'Siemens SHELXTL'
_computing_structure_solution 'Siemens SHELXTL'
_diffrn_ambient_temperature 293(2)
_diffrn_measured_fraction_theta_full 0.984
_diffrn_measured_fraction_theta_max 0.984
_diffrn_measurement_device_type 'Bruker P4'
_diffrn_measurement_method '\w scans'
_diffrn_radiation_monochromator graphite
_diffrn_radiation_source 'fine-focus sealed tube'
_diffrn_radiation_type MoK\a
_diffrn_radiation_wavelength 0.71073
_diffrn_reflns_av_R_equivalents 0.0175
_diffrn_reflns_av_sigmaI/netI 0.0324
_diffrn_reflns_limit_h_max 14
_diffrn_reflns_limit_h_min -12
_diffrn_reflns_limit_k_max 14
_diffrn_reflns_limit_k_min -14
_diffrn_reflns_limit_l_max 15
_diffrn_reflns_limit_l_min -15
_diffrn_reflns_number 10383
_diffrn_reflns_theta_full 27.48
_diffrn_reflns_theta_max 27.48
_diffrn_reflns_theta_min 2.85
_diffrn_standards_decay_% 0
_diffrn_standards_interval_count 0
_diffrn_standards_interval_time .
_diffrn_standards_number 0
_exptl_absorpt_coefficient_mu 1.060
_exptl_absorpt_correction_T_max .8540
_exptl_absorpt_correction_T_min .7600
_exptl_absorpt_correction_type empirical
_exptl_absorpt_process_details 'SADABS (Sheldrick, 1996)'
_exptl_crystal_colour brown
_exptl_crystal_density_diffrn 1.525
_exptl_crystal_density_method 'not measured'
_exptl_crystal_description prism
_exptl_crystal_F_000 632
_exptl_crystal_size_max .40
_exptl_crystal_size_mid .22
_exptl_crystal_size_min .15
_refine_diff_density_max 0.977
_refine_diff_density_min -0.447
_refine_diff_density_rms 0.084
_refine_ls_extinction_method none
_refine_ls_goodness_of_fit_ref 1.053
_refine_ls_hydrogen_treatment constr
_refine_ls_matrix_type full
_refine_ls_number_parameters 360
_refine_ls_number_reflns 6053
_refine_ls_number_restraints 8
_refine_ls_restrained_S_all 1.086
_refine_ls_R_factor_gt 0.0558
_refine_ls_shift/su_max 0.008
_refine_ls_shift/su_mean 0.000
_refine_ls_structure_factor_coef Fsqd
_refine_ls_weighting_details 'calc w=1/[\s^2^(Fo^2^)+(0.0943P)^2^+1.2510P] where P=(Fo^2^+2Fc^2^)/3'
_refine_ls_weighting_scheme calc
_refine_ls_wR_factor_gt 0.1564
_refine_ls_wR_factor_ref 0.1726
_reflns_number_gt 4684
_reflns_number_total 6053
_reflns_threshold_expression >2sigma(I)
_cod_data_source_file b706514k.txt
_cod_data_source_block compound-3
_cod_depositor_comments
;
The following automatic conversions were performed:
'_symmetry_cell_setting' value 'Triclinic' changed to 'triclinic'
according to '/home/saulius/struct/CIF-dictionaries/cif_core.dic'
dictionary named 'cif_core.dic' version 2.4.1 from 2010-06-29.

Automatic conversion script
Id: cif_fix_enum 1527 2010-12-29 10:47:43Z saulius 
;
_cod_original_sg_symbol_H-M P-1
_cod_database_code 7052208
_refine_ls_r_factor_ref 0.0735

loop_
_symmetry_equiv_pos_as_xyz
'x, y, z'
'-x, -y, -z'

loop_
_atom_site_label
_atom_site_type_symbol
_atom_site_fract_x
_atom_site_fract_y
_atom_site_fract_z
_atom_site_U_iso_or_equiv
_atom_site_adp_type
_atom_site_occupancy
_atom_site_symmetry_multiplicity
_atom_site_calc_flag
_atom_site_refinement_flags
_atom_site_disorder_assembly
_atom_site_disorder_group
Mn2 Mn 0.26191(5) 1.16048(5) 0.21109(5) 0.04163(18) Uani 1 1 d . . .
Mn1 Mn -0.00581(5) 0.88027(5) 0.02097(4) 0.03811(17) Uani 1 1 d . . .
P1 P -0.00718(11) 1.09280(10) 0.23717(9) 0.0481(3) Uani 1 1 d . . .
N1 N 0.4152(3) 1.1817(3) 0.1409(3) 0.0495(8) Uani 1 1 d . . .
N2 N 0.4278(3) 1.2713(3) 0.3624(3) 0.0505(8) Uani 1 1 d . . .
O1 O 0.1256(2) 1.0620(2) 0.0636(2) 0.0371(5) Uani 1 1 d . . .
O2 O -0.1443(3) 0.7018(3) -0.0055(2) 0.0518(7) Uani 1 1 d . . .
O3 O -0.2984(3) 0.6474(3) -0.1821(3) 0.0580(8) Uani 1 1 d . . .
O4 O -0.0452(3) 1.1582(3) 0.1436(2) 0.0497(6) Uani 1 1 d . . .
O5 O 0.1478(3) 1.1610(3) 0.3010(2) 0.0541(7) Uani 1 1 d . . .
O6 O -0.0591(3) 0.9435(3) 0.1833(2) 0.0509(7) Uani 1 1 d . . .
O7 O 0.2812(3) 0.9902(3) 0.2490(3) 0.0627(8) Uani 1 1 d . . .
O8 O 0.1136(3) 0.8164(3) 0.1016(3) 0.0564(7) Uani 1 1 d . . .
O11 O 0.0058(6) 1.4203(5) 0.2270(8) 0.175(3) Uani 1 1 d . . .
O12 O 1.0000 1.5000 0.5000 0.177(5) Uani 1 2 d S . .
O13 O -0.0266(15) 1.4841(13) 0.0341(11) 0.139(5) Uani 0.50 1 d P . .
O14 O -0.107(2) 0.6048(12) 0.3472(11) 0.286(15) Uani 0.50 1 d PD . .
O15 O -0.0254(14) 0.7763(12) 0.2965(8) 0.158(5) Uani 0.50 1 d PD . .
H15A H -0.0509 0.8198 0.2591 0.237 Uiso 0.50 1 calc PRD . .
O16 O -0.3288(15) 0.5913(13) 0.2656(10) 0.149(5) Uani 0.50 1 d PD . .
O17 O -0.2709(9) 0.7518(9) 0.2110(9) 0.113(3) Uani 0.50 1 d PD . .
H17A H -0.2020 0.8078 0.2061 0.169 Uiso 0.50 1 calc PR . .
C1 C 0.3988(5) 1.1319(5) 0.0270(4) 0.0620(11) Uani 1 1 d . . .
H1A H 0.3118 1.0820 -0.0275 0.074 Uiso 1 1 calc R . .
C2 C 0.5074(5) 1.1516(6) -0.0140(5) 0.0750(14) Uani 1 1 d . . .
H2A H 0.4935 1.1151 -0.0946 0.090 Uiso 1 1 calc R . .
C3 C 0.6359(5) 1.2263(6) 0.0670(6) 0.0780(15) Uani 1 1 d . . .
H3A H 0.7103 1.2408 0.0418 0.094 Uiso 1 1 calc R . .
C4 C 0.6527(5) 1.2789(6) 0.1854(5) 0.0753(14) Uani 1 1 d . . .
H4A H 0.7390 1.3299 0.2409 0.090 Uiso 1 1 calc R . .
C5 C 0.5430(4) 1.2565(4) 0.2216(4) 0.0582(11) Uani 1 1 d . . .
C6 C 0.5488(4) 1.3065(4) 0.3463(4) 0.0563(10) Uani 1 1 d . . .
C7 C 0.6654(5) 1.3839(5) 0.4427(5) 0.0770(15) Uani 1 1 d . . .
H7A H 0.7489 1.4082 0.4320 0.092 Uiso 1 1 calc R . .
C8 C 0.6577(6) 1.4251(5) 0.5547(5) 0.0833(17) Uani 1 1 d . . .
H8A H 0.7361 1.4769 0.6202 0.100 Uiso 1 1 calc R . .
C9 C 0.5364(6) 1.3903(5) 0.5698(5) 0.0774(16) Uani 1 1 d . . .
H9A H 0.5301 1.4185 0.6451 0.093 Uiso 1 1 calc R . .
C10 C 0.4213(5) 1.3119(5) 0.4709(4) 0.0620(12) Uani 1 1 d . . .
H10A H 0.3374 1.2870 0.4808 0.074 Uiso 1 1 calc R . .
C11 C -0.0740(6) 1.1196(6) 0.3563(5) 0.0783(16) Uani 1 1 d . . .
H11A H -0.0448 1.0817 0.4164 0.094 Uiso 1 1 calc R . .
H11B H -0.0360 1.2146 0.3941 0.094 Uiso 1 1 calc R . .
C12 C -0.2203(7) 1.0631(8) 0.3186(7) 0.116(3) Uani 1 1 d . . .
H12A H -0.2598 0.9706 0.2711 0.139 Uiso 1 1 calc R . .
H12B H -0.2498 1.1103 0.2683 0.139 Uiso 1 1 calc R . .
C13 C -0.2702(15) 1.0724(11) 0.4281(13) 0.241(9) Uani 1 1 d . . .
H13A H -0.1935 1.1004 0.4994 0.290 Uiso 1 1 calc R . .
H13B H -0.2964 1.1434 0.4339 0.290 Uiso 1 1 calc R . .
C14 C -0.3586(18) 0.9797(13) 0.4330(12) 0.272(11) Uani 1 1 d . . .
H14B H -0.3724 1.0000 0.5089 0.409 Uiso 1 1 calc R . .
H14C H -0.3369 0.9066 0.4253 0.409 Uiso 1 1 calc R . .
H14D H -0.4393 0.9560 0.3689 0.409 Uiso 1 1 calc R . .
C15 C -0.2538(4) 0.6246(4) -0.0890(4) 0.0458(8) Uani 1 1 d . . .
C16 C -0.3351(6) 0.4955(5) -0.0698(5) 0.0760(15) Uani 1 1 d . . .
H16A H -0.3923 0.4302 -0.1462 0.114 Uiso 1 1 calc R . .
H16B H -0.3894 0.5080 -0.0229 0.114 Uiso 1 1 calc R . .
H16C H -0.2756 0.4658 -0.0281 0.114 Uiso 1 1 calc R . .
C17 C 0.2170(4) 0.8710(4) 0.1964(4) 0.0485(9) Uani 1 1 d . . .
C18 C 0.2599(6) 0.7763(5) 0.2434(5) 0.0734(14) Uani 1 1 d . . .
H18A H 0.3461 0.7916 0.2359 0.110 Uiso 1 1 calc R . .
H18B H 0.1947 0.6865 0.1980 0.110 Uiso 1 1 calc R . .
H18C H 0.2663 0.7904 0.3266 0.110 Uiso 1 1 calc R . .
C19 C -0.1215(11) 0.6856(8) 0.3019(6) 0.074(3) Uani 0.50 1 d PD . .
C20 C -0.2441(9) 0.6748(7) 0.2588(6) 0.055(2) Uani 0.50 1 d PD . .

loop_
_atom_site_aniso_label
_atom_site_aniso_U_11
_atom_site_aniso_U_22
_atom_site_aniso_U_33
_atom_site_aniso_U_23
_atom_site_aniso_U_13
_atom_site_aniso_U_12
Mn2 0.0401(3) 0.0336(3) 0.0314(3) 0.0035(2) 0.0000(2) 0.0068(2)
Mn1 0.0399(3) 0.0284(3) 0.0318(3) 0.0055(2) 0.0033(2) 0.0080(2)
P1 0.0544(6) 0.0428(5) 0.0343(5) 0.0040(4) 0.0156(4) 0.0127(5)
N1 0.0418(17) 0.0429(18) 0.0463(18) 0.0107(14) 0.0052(14) 0.0088(14)
N2 0.0508(19) 0.0341(16) 0.0407(17) 0.0039(13) -0.0054(14) 0.0085(14)
O1 0.0384(12) 0.0293(11) 0.0295(11) 0.0051(9) 0.0051(9) 0.0069(10)
O2 0.0547(16) 0.0334(13) 0.0431(14) 0.0109(11) 0.0023(12) 0.0044(12)
O3 0.0659(19) 0.0348(14) 0.0461(15) 0.0054(12) -0.0026(13) 0.0110(13)
O4 0.0529(16) 0.0442(15) 0.0425(14) 0.0038(12) 0.0136(12) 0.0181(13)
O5 0.0540(16) 0.0551(17) 0.0328(13) 0.0035(12) 0.0071(12) 0.0132(14)
O6 0.0607(17) 0.0428(15) 0.0378(13) 0.0099(11) 0.0187(12) 0.0122(13)
O7 0.0643(19) 0.0413(16) 0.0538(17) 0.0089(13) -0.0095(14) 0.0142(14)
O8 0.0616(18) 0.0412(15) 0.0491(15) 0.0050(12) -0.0037(13) 0.0221(13)
O11 0.126(5) 0.070(3) 0.281(9) -0.010(4) 0.025(5) 0.050(3)
O12 0.099(6) 0.137(8) 0.282(13) 0.017(8) 0.074(7) 0.056(6)
O13 0.162(12) 0.104(9) 0.110(10) 0.048(7) -0.004(8) 0.038(8)
O14 0.42(3) 0.087(9) 0.141(13) 0.038(9) -0.011(16) -0.037(14)
O15 0.218(15) 0.233(16) 0.085(7) 0.095(9) 0.046(8) 0.144(14)
O16 0.149(11) 0.140(11) 0.166(12) 0.060(10) 0.065(10) 0.059(9)
O17 0.092(6) 0.092(7) 0.136(8) 0.019(6) 0.066(6) 0.016(5)
C1 0.048(2) 0.060(3) 0.057(3) 0.010(2) 0.011(2) 0.011(2)
C2 0.066(3) 0.081(4) 0.074(3) 0.021(3) 0.030(3) 0.026(3)
C3 0.053(3) 0.085(4) 0.091(4) 0.030(3) 0.029(3) 0.023(3)
C4 0.043(2) 0.076(3) 0.087(4) 0.026(3) 0.010(2) 0.014(2)
C5 0.041(2) 0.047(2) 0.066(3) 0.018(2) 0.0010(19) 0.0085(18)
C6 0.047(2) 0.041(2) 0.055(2) 0.0109(18) -0.0050(18) 0.0087(18)
C7 0.047(3) 0.070(3) 0.071(3) 0.011(3) -0.013(2) 0.007(2)
C8 0.076(4) 0.061(3) 0.059(3) 0.005(2) -0.022(3) 0.009(3)
C9 0.082(4) 0.057(3) 0.048(3) 0.003(2) -0.011(2) 0.010(3)
C10 0.066(3) 0.050(2) 0.041(2) 0.0044(18) -0.0037(19) 0.014(2)
C11 0.103(4) 0.069(3) 0.060(3) 0.009(2) 0.048(3) 0.029(3)
C12 0.106(5) 0.104(5) 0.131(6) 0.008(5) 0.079(5) 0.031(4)
C13 0.301(17) 0.133(9) 0.293(17) 0.013(10) 0.266(16) 0.033(10)
C14 0.37(2) 0.157(11) 0.178(11) -0.003(9) 0.204(14) -0.026(12)
C15 0.047(2) 0.0295(17) 0.048(2) 0.0052(15) 0.0103(17) 0.0105(15)
C16 0.078(3) 0.044(2) 0.068(3) 0.019(2) 0.008(3) -0.001(2)
C17 0.051(2) 0.042(2) 0.046(2) 0.0137(17) 0.0088(17) 0.0192(18)
C18 0.083(4) 0.056(3) 0.067(3) 0.014(2) -0.004(3) 0.036(3)
C19 0.097(8) 0.033(4) 0.051(5) 0.023(4) 0.005(5) -0.005(5)
C20 0.069(6) 0.034(4) 0.065(5) 0.025(4) 0.045(5) 0.010(4)

loop_
_atom_type_symbol
_atom_type_description
_atom_type_scat_dispersion_real
_atom_type_scat_dispersion_imag
_atom_type_scat_source
C C 0.0033 0.0016 'International Tables Vol C Tables 4.2.6.8 and 6.1.1.4'
N N 0.0061 0.0033 'International Tables Vol C Tables 4.2.6.8 and 6.1.1.4'
O O 0.0106 0.0060 'International Tables Vol C Tables 4.2.6.8 and 6.1.1.4'
P P 0.1023 0.0942 'International Tables Vol C Tables 4.2.6.8 and 6.1.1.4'
Mn Mn 0.3368 0.7283 'International Tables Vol C Tables 4.2.6.8 and 6.1.1.4'
H H 0.0000 0.0000 'International Tables Vol C Tables 4.2.6.8 and 6.1.1.4'

loop_
_geom_angle_atom_site_label_1
_geom_angle_atom_site_label_2
_geom_angle_atom_site_label_3
_geom_angle
_geom_angle_site_symmetry_1
_geom_angle_site_symmetry_3
_geom_angle_publ_flag
O1 Mn2 O5 96.11(11) . . ?
O1 Mn2 N2 173.19(13) . . ?
O5 Mn2 N2 90.67(14) . . ?
O1 Mn2 N1 94.24(12) . . ?
O5 Mn2 N1 169.63(13) . . ?
N2 Mn2 N1 78.98(14) . . ?
O1 Mn2 O7 94.64(11) . . ?
O5 Mn2 O7 95.09(14) . . ?
N2 Mn2 O7 85.31(12) . . ?
N1 Mn2 O7 84.75(14) . . ?
O1 Mn2 O3 94.32(10) . 2_575 ?
O5 Mn2 O3 95.65(14) . 2_575 ?
N2 Mn2 O3 84.40(12) . 2_575 ?
N1 Mn2 O3 82.85(13) . 2_575 ?
O7 Mn2 O3 165.19(13) . 2_575 ?
O1 Mn2 P1 69.11(8) . . ?
O5 Mn2 P1 27.01(9) . . ?
N2 Mn2 P1 117.66(11) . . ?
N1 Mn2 P1 163.28(10) . . ?
O7 Mn2 P1 97.65(10) . . ?
O3 Mn2 P1 96.55(9) 2_575 . ?
O1 Mn1 O1 84.27(11) . 2_575 ?
O1 Mn1 O2 173.28(11) . . ?
O1 Mn1 O2 95.55(11) 2_575 . ?
O1 Mn1 O8 97.06(12) . . ?
O1 Mn1 O8 177.92(11) 2_575 . ?
O2 Mn1 O8 83.32(12) . . ?
O1 Mn1 O4 88.38(10) . 2_575 ?
O1 Mn1 O4 87.37(10) 2_575 2_575 ?
O2 Mn1 O4 98.33(11) . 2_575 ?
O8 Mn1 O4 91.07(12) . 2_575 ?
O1 Mn1 O6 86.38(10) . . ?
O1 Mn1 O6 86.51(11) 2_575 . ?
O2 Mn1 O6 86.90(11) . . ?
O8 Mn1 O6 95.16(12) . . ?
O4 Mn1 O6 172.31(10) 2_575 . ?
O1 Mn1 Mn1 42.19(7) . 2_575 ?
O1 Mn1 Mn1 42.07(7) 2_575 2_575 ?
O2 Mn1 Mn1 137.23(9) . 2_575 ?
O8 Mn1 Mn1 139.23(9) . 2_575 ?
O4 Mn1 Mn1 87.13(8) 2_575 2_575 ?
O6 Mn1 Mn1 85.20(8) . 2_575 ?
O6 P1 O4 112.56(16) . . ?
O6 P1 O5 110.06(18) . . ?
O4 P1 O5 110.95(17) . . ?
O6 P1 C11 108.7(2) . . ?
O4 P1 C11 109.9(2) . . ?
O5 P1 C11 104.3(2) . . ?
O6 P1 Mn2 93.68(12) . . ?
O4 P1 Mn2 92.98(11) . . ?
C11 P1 Mn2 137.4(2) . . ?
C1 N1 C5 119.3(4) . . ?
C1 N1 Mn2 125.3(3) . . ?
C5 N1 Mn2 115.4(3) . . ?
C10 N2 C6 120.0(4) . . ?
C10 N2 Mn2 123.8(3) . . ?
C6 N2 Mn2 116.1(3) . . ?
Mn2 O1 Mn1 126.02(12) . . ?
Mn2 O1 Mn1 125.49(13) . 2_575 ?
Mn1 O1 Mn1 95.73(11) . 2_575 ?
C15 O2 Mn1 133.2(3) . . ?
C15 O3 Mn2 128.5(2) . 2_575 ?
P1 O4 Mn1 116.59(15) . 2_575 ?
P1 O5 Mn2 119.85(16) . . ?
P1 O6 Mn1 116.31(15) . . ?
C17 O7 Mn2 132.1(3) . . ?
C17 O8 Mn1 132.8(3) . . ?
C19 O15 H15A 109.5 . . ?
C20 O17 H17A 109.5 . . ?
N1 C1 C2 122.0(4) . . ?
N1 C1 H1A 119.0 . . ?
C2 C1 H1A 119.0 . . ?
C3 C2 C1 118.8(5) . . ?
C3 C2 H2A 120.6 . . ?
C1 C2 H2A 120.6 . . ?
C2 C3 C4 119.1(5) . . ?
C2 C3 H3A 120.4 . . ?
C4 C3 H3A 120.4 . . ?
C5 C4 C3 120.0(5) . . ?
C5 C4 H4A 120.0 . . ?
C3 C4 H4A 120.0 . . ?
C4 C5 N1 120.7(5) . . ?
C4 C5 C6 124.8(4) . . ?
N1 C5 C6 114.5(4) . . ?
N2 C6 C7 119.9(5) . . ?
N2 C6 C5 115.0(3) . . ?
C7 C6 C5 125.1(5) . . ?
C8 C7 C6 119.7(5) . . ?
C8 C7 H7A 120.1 . . ?
C6 C7 H7A 120.1 . . ?
C9 C8 C7 120.0(5) . . ?
C9 C8 H8A 120.0 . . ?
C7 C8 H8A 120.0 . . ?
C8 C9 C10 118.7(5) . . ?
C8 C9 H9A 120.6 . . ?
C10 C9 H9A 120.6 . . ?
N2 C10 C9 121.7(5) . . ?
N2 C10 H10A 119.1 . . ?
C9 C10 H10A 119.1 . . ?
C12 C11 P1 114.8(4) . . ?
C12 C11 H11A 108.6 . . ?
P1 C11 H11A 108.6 . . ?
C12 C11 H11B 108.6 . . ?
P1 C11 H11B 108.6 . . ?
H11A C11 H11B 107.5 . . ?
C11 C12 C13 111.3(8) . . ?
C11 C12 H12A 109.4 . . ?
C13 C12 H12A 109.4 . . ?
C11 C12 H12B 109.4 . . ?
C13 C12 H12B 109.4 . . ?
H12A C12 H12B 108.0 . . ?
C14 C13 C12 120.0(11) . . ?
C14 C13 H13A 107.3 . . ?
C12 C13 H13A 107.3 . . ?
C14 C13 H13B 107.3 . . ?
C12 C13 H13B 107.3 . . ?
H13A C13 H13B 106.9 . . ?
C13 C14 H14B 109.5 . . ?
C13 C14 H14C 109.5 . . ?
H14B C14 H14C 109.5 . . ?
C13 C14 H14D 109.5 . . ?
H14B C14 H14D 109.5 . . ?
H14C C14 H14D 109.5 . . ?
O3 C15 O2 125.8(4) . . ?
O3 C15 C16 118.7(4) . . ?
O2 C15 C16 115.5(4) . . ?
C15 C16 H16A 109.5 . . ?
C15 C16 H16B 109.5 . . ?
H16A C16 H16B 109.5 . . ?
C15 C16 H16C 109.5 . . ?
H16A C16 H16C 109.5 . . ?
H16B C16 H16C 109.5 . . ?
O7 C17 O8 125.8(4) . . ?
O7 C17 C18 119.4(4) . . ?
O8 C17 C18 114.9(4) . . ?
C17 C18 H18A 109.5 . . ?
C17 C18 H18B 109.5 . . ?
H18A C18 H18B 109.5 . . ?
C17 C18 H18C 109.5 . . ?
H18A C18 H18C 109.5 . . ?
H18B C18 H18C 109.5 . . ?
O14 C19 O15 120.1(15) . . ?
O14 C19 C20 119.8(13) . . ?
O15 C19 C20 120.2(9) . . ?
O16 C20 O17 116.8(12) . . ?
O16 C20 C19 118.1(12) . . ?
O17 C20 C19 125.2(8) . . ?

loop_
_geom_bond_atom_site_label_1
_geom_bond_atom_site_label_2
_geom_bond_distance
_geom_bond_site_symmetry_2
_geom_bond_publ_flag
Mn2 O1 1.863(2) . ?
Mn2 O5 1.870(3) . ?
Mn2 N2 2.051(3) . ?
Mn2 N1 2.059(4) . ?
Mn2 O7 2.167(3) . ?
Mn2 O3 2.186(3) 2_575 ?
Mn2 P1 2.9675(13) . ?
Mn1 O1 1.914(2) . ?
Mn1 O1 1.918(2) 2_575 ?
Mn1 O2 1.945(3) . ?
Mn1 O8 1.947(3) . ?
Mn1 O4 2.197(3) 2_575 ?
Mn1 O6 2.246(3) . ?
Mn1 Mn1 2.8419(11) 2_575 ?
P1 O6 1.526(3) . ?
P1 O4 1.533(3) . ?
P1 O5 1.554(3) . ?
P1 C11 1.797(5) . ?
N1 C1 1.319(6) . ?
N1 C5 1.370(5) . ?
N2 C10 1.327(6) . ?
N2 C6 1.350(6) . ?
O1 Mn1 1.918(2) 2_575 ?
O2 C15 1.261(5) . ?
O3 C15 1.236(5) . ?
O3 Mn2 2.186(3) 2_575 ?
O4 Mn1 2.197(3) 2_575 ?
O7 C17 1.222(5) . ?
O8 C17 1.277(5) . ?
O13 O13 1.15(2) 2_585 ?
O14 C19 1.205(14) . ?
O15 C19 1.203(12) . ?
O15 H15A 0.8200 . ?
O16 C20 1.093(14) . ?
O17 C20 1.234(11) . ?
O17 H17A 0.8200 . ?
C1 C2 1.388(7) . ?
C1 H1A 0.9300 . ?
C2 C3 1.377(7) . ?
C2 H2A 0.9300 . ?
C3 C4 1.373(8) . ?
C3 H3A 0.9300 . ?
C4 C5 1.364(7) . ?
C4 H4A 0.9300 . ?
C5 C6 1.476(7) . ?
C6 C7 1.378(6) . ?
C7 C8 1.374(9) . ?
C7 H7A 0.9300 . ?
C8 C9 1.348(9) . ?
C8 H8A 0.9300 . ?
C9 C10 1.385(6) . ?
C9 H9A 0.9300 . ?
C10 H10A 0.9300 . ?
C11 C12 1.456(9) . ?
C11 H11A 0.9700 . ?
C11 H11B 0.9700 . ?
C12 C13 1.547(10) . ?
C12 H12A 0.9700 . ?
C12 H12B 0.9700 . ?
C13 C14 1.166(13) . ?
C13 H13A 0.9700 . ?
C13 H13B 0.9700 . ?
C14 H14B 0.9600 . ?
C14 H14C 0.9600 . ?
C14 H14D 0.9600 . ?
C15 C16 1.498(6) . ?
C16 H16A 0.9600 . ?
C16 H16B 0.9600 . ?
C16 H16C 0.9600 . ?
C17 C18 1.504(6) . ?
C18 H18A 0.9600 . ?
C18 H18B 0.9600 . ?
C18 H18C 0.9600 . ?
C19 C20 1.328(12) . ?
